data_1575128
loop_
_publ_author_name
'Meyer, Fabio'
'Siumbeli, Arina'
'Dost&#xe1;l, Libor'
'Hupf, Emanuel'
'Beckmann, Jens'

_publ_section_title
;
 Nature of the heavy formal double bonds As[double bond, length as
 m-dash]Ch, Sb[double bond, length as m-dash]Ch and Bi[double bond, length
 as m-dash]Ch (Ch = S, Se, Te) in NCN-pincer supported arsinidene,
 stibinidene and bismuthinidene chalcogenides.
;
_journal_issue 35
_journal_name_full 'Chemical science'
_journal_page_first 16232
_journal_page_last 16239
_journal_paper_doi 10.1039/d5sc03320a
_journal_volume 16
_journal_year 2025
_chemical_formula_moiety 'C48 H48 B N2 P2 Sb, 2.5[C4H8O]'
_chemical_formula_sum 'C58 H68 B N2 O2.5 P2 Sb'
_chemical_formula_weight 1027.64
_space_group_crystal_system monoclinic
_space_group_IT_number 15
_space_group_name_Hall '-C 2yc'
_space_group_name_H-M_alt 'C 1 2/c 1'
_atom_sites_solution_hydrogens mixed
_atom_sites_solution_primary dual
_audit_creation_date 2024-02-13
_audit_creation_method
;
Olex2 1.5
(compiled 2023.08.24 svn.re1ec1418 for OlexSys, GUI svn.r6817)
;
_audit_update_record
;
2025-04-25 deposited with the CCDC.	2025-07-18 downloaded from the CCDC.
;
_cell_angle_alpha 90
_cell_angle_beta 104.313(2)
_cell_angle_gamma 90
_cell_formula_units_Z 8
_cell_length_a 37.562(2)
_cell_length_b 13.2376(6)
_cell_length_c 20.6432(11)
_cell_measurement_reflns_used 9986
_cell_measurement_temperature 100.00
_cell_measurement_theta_max 25.07
_cell_measurement_theta_min 2.24
_cell_volume 9945.8(9)
_computing_molecular_graphics 'Olex2 1.5 (Dolomanov et al., 2009)'
_computing_publication_material 'Olex2 1.5 (Dolomanov et al., 2009)'
_computing_structure_refinement 'SHELXL 2016/4 (Sheldrick, 2015)'
_computing_structure_solution 'SHELXT 2018/2 (Sheldrick, 2018)'
_diffrn_ambient_temperature 100.00
_diffrn_measured_fraction_theta_full 0.999
_diffrn_measured_fraction_theta_max 0.999
_diffrn_measurement_device_type 'Bruker Venture D8'
_diffrn_measurement_method '\f and \w scans'
_diffrn_radiation_type MoK\a
_diffrn_radiation_wavelength 0.71073
_diffrn_reflns_av_R_equivalents 0.0980
_diffrn_reflns_av_unetI/netI 0.0377
_diffrn_reflns_Laue_measured_fraction_full 0.999
_diffrn_reflns_Laue_measured_fraction_max 0.999
_diffrn_reflns_limit_h_max 44
_diffrn_reflns_limit_h_min -44
_diffrn_reflns_limit_k_max 14
_diffrn_reflns_limit_k_min -15
_diffrn_reflns_limit_l_max 24
_diffrn_reflns_limit_l_min -24
_diffrn_reflns_number 113700
_diffrn_reflns_point_group_measured_fraction_full 0.999
_diffrn_reflns_point_group_measured_fraction_max 0.999
_diffrn_reflns_theta_full 25.059
_diffrn_reflns_theta_max 25.059
_diffrn_reflns_theta_min 2.238
_diffrn_standards_number 0
_exptl_absorpt_coefficient_mu 0.666
_exptl_absorpt_correction_T_max 0.7457
_exptl_absorpt_correction_T_min 0.6786
_exptl_absorpt_correction_type multi-scan
_exptl_absorpt_process_details
;
SADABS-2016/2 (Bruker,2016/2) was used for absorption correction.
wR2(int) was 0.0855 before and 0.0725 after correction.
The Ratio of minimum to maximum transmission is 0.9100.
The \l/2 correction factor is Not present.
;
_exptl_crystal_colour colourless
_exptl_crystal_density_diffrn 1.373
_exptl_crystal_description block
_exptl_crystal_F_000 4288
_exptl_crystal_size_max 0.447
_exptl_crystal_size_mid 0.345
_exptl_crystal_size_min 0.291
_refine_diff_density_max 0.467
_refine_diff_density_min -0.542
_refine_diff_density_rms 0.082
_refine_ls_extinction_method none
_refine_ls_goodness_of_fit_ref 1.039
_refine_ls_hydrogen_treatment mixed
_refine_ls_matrix_type full
_refine_ls_number_parameters 505
_refine_ls_number_reflns 8819
_refine_ls_number_restraints 0
_refine_ls_restrained_S_all 1.039
_refine_ls_R_factor_all 0.0499
_refine_ls_R_factor_gt 0.0378
_refine_ls_shift/su_max 0.002
_refine_ls_shift/su_mean 0.000
_refine_ls_structure_factor_coef Fsqd
_refine_ls_weighting_details 'w=1/[\s^2^(Fo^2^)+(0.0658P)^2^+12.6954P] where P=(Fo^2^+2Fc^2^)/3'
_refine_ls_weighting_scheme calc
_refine_ls_wR_factor_gt 0.1058
_refine_ls_wR_factor_ref 0.1154
_reflns_Friedel_coverage 0.000
_reflns_number_gt 7060
_reflns_number_total 8819
_reflns_threshold_expression 'I > 2\s(I)'
_cod_data_source_file d5sc03320a3.cif
_cod_data_source_block meyerf230708_0m
_cod_depositor_comments 'Adding full bibliography for 1575122--1575132.cif.'
_cod_original_formula_sum 'C58 H68 B N2 O2.50 P2 Sb'
_cod_database_code 1575128
_shelx_shelxl_version_number 2016/4
_shelx_space_group_comment
;
The symmetry employed for this shelxl refinement is uniquely defined
by the following loop, which should always be used as a source of
symmetry information in preference to the above space-group names.
They are only intended as comments.
;
_olex2_refinement_description
;
1. Fixed Uiso
 At 1.2 times of:
  All C(H) groups
 At 1.5 times of:
  All C(H,H,H) groups
2.a Aromatic/amide H refined with riding coordinates:
 C43(H43), C14(H14), C22(H22), C42(H42), C13(H13), C45(H45), C12(H12),
 C44(H44), C23(H23), C55(H55), C31(H31), C53(H53), C32(H32), C25(H25), C21(H21),
  C41(H41), C52(H52), C35(H35), C54(H54), C24(H24), C34(H34), C33(H33),
 C51(H51), C74(H74), C62(H62), C64(H64), C72(H72)
2.b Idealised Me refined as rotating group:
 C66(H66A,H66B,H66C), C76(H76A,H76B,H76C), C78(H78A,H78B,H78C), C68(H68A,H68B,
 H68C), C67(H67A,H67B,H67C), C77(H77A,H77B,H77C)
;
_smtbx_masks_void_probe_radius 1.2
_smtbx_masks_void_truncation_radius 1.2
_olex2_submission_special_instructions 'No special instructions were received'

loop_
_space_group_symop_operation_xyz
'x, y, z'
'-x, y, -z+1/2'
'x+1/2, y+1/2, z'
'-x+1/2, y+1/2, -z+1/2'
'-x, -y, -z'
'x, -y, z-1/2'
'-x+1/2, -y+1/2, -z'
'x+1/2, -y+1/2, z-1/2'

loop_
_atom_site_label
_atom_site_type_symbol
_atom_site_fract_x
_atom_site_fract_y
_atom_site_fract_z
_atom_site_U_iso_or_equiv
_atom_site_adp_type
_atom_site_occupancy
_atom_site_site_symmetry_order
_atom_site_calc_flag
_atom_site_refinement_flags_posn
_atom_site_refinement_flags_adp
_atom_site_refinement_flags_occupancy
_atom_site_disorder_assembly
_atom_site_disorder_group
Sb1 Sb 0.36267(2) 0.71183(2) 0.40945(2) 0.03257(9) Uani 1 1 d . . . . .
P1 P 0.34562(2) 0.94303(7) 0.46560(4) 0.0302(2) Uani 1 1 d . . . . .
P2 P 0.32174(2) 0.53670(7) 0.48539(4) 0.0308(2) Uani 1 1 d . . . . .
N2 N 0.35092(7) 0.5466(2) 0.44192(13) 0.0325(6) Uani 1 1 d . . . . .
N1 N 0.36864(7) 0.8870(2) 0.42123(13) 0.0321(6) Uani 1 1 d . . . . .
C43 C 0.21298(9) 0.3991(3) 0.36510(17) 0.0381(8) Uani 1 1 d . . . . .
H43 H 0.191256 0.368799 0.338791 0.046 Uiso 1 1 calc R U . . .
C14 C 0.29111(9) 0.6835(3) 0.55148(16) 0.0320(7) Uani 1 1 d . . . . .
H14 H 0.279216 0.629329 0.567790 0.038 Uiso 1 1 calc R U . . .
C22 C 0.25063(9) 1.0251(3) 0.33476(17) 0.0403(9) Uani 1 1 d . . . . .
H22 H 0.231332 0.990961 0.304128 0.048 Uiso 1 1 calc R U . . .
C42 C 0.23198(9) 0.4687(3) 0.33682(18) 0.0405(9) Uani 1 1 d . . . . .
H42 H 0.222776 0.487532 0.291353 0.049 Uiso 1 1 calc R U . . .
C13 C 0.28573(9) 0.7822(2) 0.57007(17) 0.0316(7) Uani 1 1 d . . . . .
H13 H 0.270678 0.795594 0.599890 0.038 Uiso 1 1 calc R U . . .
C45 C 0.25791(9) 0.4169(3) 0.46992(17) 0.0335(8) Uani 1 1 d . . . . .
H45 H 0.266339 0.400351 0.515957 0.040 Uiso 1 1 calc R U . . .
C12 C 0.30247(9) 0.8604(3) 0.54478(16) 0.0320(7) Uani 1 1 d . . . . .
H12 H 0.298468 0.928003 0.556637 0.038 Uiso 1 1 calc R U . . .
C44 C 0.22565(9) 0.3736(3) 0.43201(17) 0.0368(8) Uani 1 1 d . . . . .
H44 H 0.212392 0.326712 0.451905 0.044 Uiso 1 1 calc R U . . .
C23 C 0.24979(10) 1.1289(3) 0.33982(17) 0.0420(9) Uani 1 1 d . . . . .
H23 H 0.230054 1.166216 0.312610 0.050 Uiso 1 1 calc R U . . .
C55 C 0.34219(9) 0.4947(3) 0.62352(17) 0.0392(8) Uani 1 1 d . . . . .
H55 H 0.339280 0.564526 0.631432 0.047 Uiso 1 1 calc R U . . .
C50 C 0.33597(9) 0.4580(3) 0.55851(16) 0.0325(7) Uani 1 1 d . . . . .
C31 C 0.37914(9) 1.0056(3) 0.59688(16) 0.0346(8) Uani 1 1 d . . . . .
H31 H 0.365052 0.955221 0.611912 0.041 Uiso 1 1 calc R U . . .
C30 C 0.37387(9) 1.0236(3) 0.52854(16) 0.0311(7) Uani 1 1 d . . . . .
C40 C 0.27789(9) 0.4842(3) 0.44099(16) 0.0325(7) Uani 1 1 d . . . . .
C26 C 0.30781(9) 1.0197(3) 0.42025(16) 0.0325(7) Uani 1 1 d . . . . .
C11 C 0.32528(8) 0.8413(3) 0.50189(16) 0.0294(7) Uani 1 1 d . . . . .
C53 C 0.35747(10) 0.3264(3) 0.6663(2) 0.0440(9) Uani 1 1 d . . . . .
H53 H 0.364465 0.281554 0.703171 0.053 Uiso 1 1 calc R U . . .
C32 C 0.40505(10) 1.0615(3) 0.64324(17) 0.0399(8) Uani 1 1 d . . . . .
H32 H 0.408405 1.049245 0.689699 0.048 Uiso 1 1 calc R U . . .
C25 C 0.30669(9) 1.1245(3) 0.42495(16) 0.0346(8) Uani 1 1 d . . . . .
H25 H 0.325732 1.159156 0.455785 0.042 Uiso 1 1 calc R U . . .
C60 C 0.39887(9) 0.9316(3) 0.40066(16) 0.0352(8) Uani 1 1 d . . . . .
C66 C 0.35521(10) 1.0070(3) 0.29790(17) 0.0418(9) Uani 1 1 d . . . . .
H66A H 0.339880 0.946922 0.297211 0.063 Uiso 1 1 calc R U . . .
H66B H 0.356657 1.022996 0.252268 0.063 Uiso 1 1 calc R U . . .
H66C H 0.344357 1.064196 0.316317 0.063 Uiso 1 1 calc R U . . .
C21 C 0.27954(9) 0.9698(3) 0.37420(17) 0.0372(8) Uani 1 1 d . . . . .
H21 H 0.280125 0.898438 0.369906 0.045 Uiso 1 1 calc R U . . .
C41 C 0.26430(9) 0.5113(3) 0.37388(16) 0.0347(8) Uani 1 1 d . . . . .
H41 H 0.277209 0.558894 0.353805 0.042 Uiso 1 1 calc R U . . .
C52 C 0.35200(10) 0.2901(3) 0.60156(19) 0.0407(9) Uani 1 1 d . . . . .
H52 H 0.355568 0.220441 0.594043 0.049 Uiso 1 1 calc R U . . .
C61 C 0.39327(9) 0.9869(3) 0.34084(17) 0.0364(8) Uani 1 1 d . . . . .
C35 C 0.39483(9) 1.0991(3) 0.50780(17) 0.0355(8) Uani 1 1 d . . . . .
H35 H 0.391409 1.112819 0.461486 0.043 Uiso 1 1 calc R U . . .
C54 C 0.35271(11) 0.4277(3) 0.67681(19) 0.0467(9) Uani 1 1 d . . . . .
H54 H 0.356696 0.452370 0.721254 0.056 Uiso 1 1 calc R U . . .
C24 C 0.27781(10) 1.1786(3) 0.38471(18) 0.0400(8) Uani 1 1 d . . . . .
H24 H 0.277311 1.250172 0.388051 0.048 Uiso 1 1 calc R U . . .
C34 C 0.42065(10) 1.1543(3) 0.55471(18) 0.0401(8) Uani 1 1 d . . . . .
H34 H 0.434712 1.205502 0.540406 0.048 Uiso 1 1 calc R U . . .
C10 C 0.33177(8) 0.7417(3) 0.48295(15) 0.0290(7) Uani 1 1 d . . . . .
C33 C 0.42570(10) 1.1341(3) 0.62210(18) 0.0412(9) Uani 1 1 d . . . . .
H33 H 0.443597 1.170829 0.654000 0.049 Uiso 1 1 calc R U . . .
C15 C 0.31387(8) 0.6640(3) 0.50906(15) 0.0290(7) Uani 1 1 d . . . . .
C70 C 0.37922(10) 0.4742(3) 0.43935(17) 0.0362(8) Uani 1 1 d . . . . .
C75 C 0.41295(10) 0.4786(3) 0.48690(18) 0.0417(9) Uani 1 1 d . . . . .
C76 C 0.33802(10) 0.3993(3) 0.33399(18) 0.0442(9) Uani 1 1 d . . . . .
H76A H 0.318688 0.371644 0.353163 0.066 Uiso 1 1 calc R U . . .
H76B H 0.341113 0.355859 0.297341 0.066 Uiso 1 1 calc R U . . .
H76C H 0.331122 0.467465 0.316881 0.066 Uiso 1 1 calc R U . . .
C51 C 0.34131(9) 0.3555(3) 0.54784(18) 0.0382(8) Uani 1 1 d . . . . .
H51 H 0.337599 0.330508 0.503531 0.046 Uiso 1 1 calc R U . . .
C65 C 0.43526(9) 0.9160(3) 0.43987(18) 0.0408(9) Uani 1 1 d . . . . .
C74 C 0.44069(10) 0.4122(3) 0.48122(19) 0.0482(10) Uani 1 1 d . . . . .
H74 H 0.463745 0.415851 0.513051 0.058 Uiso 1 1 calc R U . . .
C71 C 0.37393(10) 0.4040(3) 0.38767(17) 0.0375(8) Uani 1 1 d . . . . .
C62 C 0.42365(10) 1.0253(3) 0.32146(18) 0.0438(9) Uani 1 1 d . . . . .
H62 H 0.419775 1.064680 0.281839 0.053 Uiso 1 1 calc R U . . .
C78 C 0.42049(11) 0.5518(3) 0.54441(19) 0.0495(10) Uani 1 1 d . . . . .
H78A H 0.409661 0.617537 0.528962 0.074 Uiso 1 1 calc R U . . .
H78B H 0.447085 0.559311 0.561985 0.074 Uiso 1 1 calc R U . . .
H78C H 0.409628 0.526225 0.579754 0.074 Uiso 1 1 calc R U . . .
C64 C 0.46442(10) 0.9539(3) 0.4173(2) 0.0474(10) Uani 1 1 d . . . . .
H64 H 0.488712 0.942236 0.443265 0.057 Uiso 1 1 calc R U . . .
C72 C 0.40232(11) 0.3377(3) 0.38514(19) 0.0436(9) Uani 1 1 d . . . . .
H72 H 0.398397 0.288307 0.350706 0.052 Uiso 1 1 calc R U . . .
C63 C 0.45959(10) 1.0077(3) 0.35851(19) 0.0485(10) Uani 1 1 d . . . . .
C73 C 0.43583(11) 0.3413(3) 0.43083(19) 0.0471(10) Uani 1 1 d . . . . .
C68 C 0.44232(10) 0.8595(3) 0.50453(19) 0.0486(10) Uani 1 1 d . . . . .
H68A H 0.429199 0.892272 0.534351 0.073 Uiso 1 1 calc R U . . .
H68B H 0.468741 0.859390 0.525590 0.073 Uiso 1 1 calc R U . . .
H68C H 0.433656 0.789770 0.496012 0.073 Uiso 1 1 calc R U . . .
B1 B 0.31488(14) 0.7166(3) 0.3156(2) 0.0427(10) Uani 1 1 d . . . . .
C67 C 0.49194(11) 1.0466(4) 0.3341(2) 0.0683(14) Uani 1 1 d . . . . .
H67A H 0.483029 1.077172 0.289795 0.103 Uiso 1 1 calc R U . . .
H67B H 0.508465 0.990400 0.331279 0.103 Uiso 1 1 calc R U . . .
H67C H 0.505241 1.097434 0.365418 0.103 Uiso 1 1 calc R U . . .
C77 C 0.46716(13) 0.2719(4) 0.4255(2) 0.0668(14) Uani 1 1 d . . . . .
H77A H 0.479333 0.298877 0.392362 0.100 Uiso 1 1 calc R U . . .
H77B H 0.457450 0.204401 0.411690 0.100 Uiso 1 1 calc R U . . .
H77C H 0.484915 0.267481 0.469087 0.100 Uiso 1 1 calc R U . . .
H1A H 0.3154(9) 0.636(3) 0.2912(17) 0.039(10) Uiso 1 1 d . . . . .
H1B H 0.2886(11) 0.731(3) 0.3299(19) 0.044(10) Uiso 1 1 d . . . . .
H1C H 0.3215(13) 0.779(3) 0.281(2) 0.072(15) Uiso 1 1 d . . . . .

loop_
_atom_site_aniso_label
_atom_site_aniso_U_11
_atom_site_aniso_U_22
_atom_site_aniso_U_33
_atom_site_aniso_U_23
_atom_site_aniso_U_13
_atom_site_aniso_U_12
Sb1 0.03013(14) 0.03928(15) 0.02802(14) -0.00362(9) 0.00664(9) 0.01094(9)
P1 0.0258(4) 0.0362(5) 0.0264(4) -0.0022(3) 0.0021(3) 0.0092(3)
P2 0.0279(4) 0.0350(5) 0.0275(4) -0.0032(3) 0.0031(3) 0.0109(3)
N2 0.0332(15) 0.0347(15) 0.0291(14) -0.0041(12) 0.0067(12) 0.0148(12)
N1 0.0245(14) 0.0437(17) 0.0279(14) 0.0012(12) 0.0062(11) 0.0104(12)
C43 0.0285(17) 0.046(2) 0.0360(19) -0.0111(16) 0.0008(15) 0.0096(15)
C14 0.0240(16) 0.0395(19) 0.0305(17) -0.0019(14) 0.0032(13) 0.0066(14)
C22 0.0287(18) 0.057(2) 0.0310(18) -0.0038(16) -0.0006(14) 0.0062(16)
C42 0.0334(19) 0.056(2) 0.0296(18) -0.0045(16) 0.0030(15) 0.0119(17)
C13 0.0242(16) 0.0400(19) 0.0296(17) -0.0023(14) 0.0048(13) 0.0098(14)
C45 0.0309(18) 0.0379(19) 0.0292(17) -0.0034(14) 0.0029(14) 0.0130(14)
C12 0.0274(17) 0.0330(18) 0.0330(18) -0.0054(14) 0.0026(14) 0.0093(14)
C44 0.0301(18) 0.039(2) 0.0388(19) -0.0036(15) 0.0040(15) 0.0109(15)
C23 0.038(2) 0.054(2) 0.0314(19) 0.0067(17) 0.0048(16) 0.0194(17)
C55 0.0348(19) 0.047(2) 0.0329(18) 0.0002(16) 0.0028(15) 0.0137(16)
C50 0.0255(16) 0.0401(19) 0.0294(17) -0.0009(14) 0.0022(13) 0.0083(14)
C31 0.0316(18) 0.0379(19) 0.0319(18) 0.0013(15) 0.0036(14) 0.0054(14)
C30 0.0280(17) 0.0347(18) 0.0293(17) -0.0014(14) 0.0046(13) 0.0114(14)
C40 0.0302(17) 0.0345(18) 0.0312(17) -0.0053(14) 0.0044(14) 0.0118(14)
C26 0.0275(17) 0.043(2) 0.0270(17) -0.0001(14) 0.0066(13) 0.0085(14)
C11 0.0227(16) 0.0363(18) 0.0263(16) -0.0055(14) 0.0008(13) 0.0083(13)
C53 0.036(2) 0.050(2) 0.044(2) 0.0094(18) 0.0061(17) 0.0114(17)
C32 0.041(2) 0.044(2) 0.0282(18) 0.0022(15) -0.0036(15) 0.0056(16)
C25 0.0293(17) 0.043(2) 0.0297(17) -0.0029(15) 0.0040(14) 0.0106(15)
C60 0.0307(18) 0.044(2) 0.0291(18) -0.0123(15) 0.0040(14) 0.0045(15)
C66 0.036(2) 0.055(2) 0.0325(19) 0.0007(17) 0.0050(15) -0.0027(17)
C21 0.0324(18) 0.045(2) 0.0327(18) -0.0017(15) 0.0045(15) 0.0091(15)
C41 0.0302(18) 0.042(2) 0.0311(18) -0.0038(15) 0.0060(14) 0.0116(15)
C52 0.0313(19) 0.041(2) 0.046(2) 0.0051(17) 0.0035(16) 0.0108(15)
C61 0.0283(17) 0.048(2) 0.0315(18) -0.0108(16) 0.0052(14) 0.0020(15)
C35 0.0351(19) 0.0380(19) 0.0327(18) 0.0002(15) 0.0067(15) 0.0101(15)
C54 0.046(2) 0.061(3) 0.0315(19) 0.0009(18) 0.0067(17) 0.0143(19)
C24 0.038(2) 0.041(2) 0.041(2) 0.0040(16) 0.0104(16) 0.0164(16)
C34 0.0350(19) 0.038(2) 0.045(2) -0.0004(16) 0.0065(16) 0.0039(15)
C10 0.0228(16) 0.0380(18) 0.0231(16) -0.0032(13) -0.0002(13) 0.0122(13)
C33 0.038(2) 0.039(2) 0.039(2) -0.0034(16) -0.0061(16) 0.0039(16)
C15 0.0220(16) 0.0365(18) 0.0262(16) -0.0029(14) 0.0015(13) 0.0092(13)
C70 0.0360(19) 0.041(2) 0.0331(18) 0.0010(15) 0.0111(15) 0.0149(15)
C75 0.041(2) 0.049(2) 0.0354(19) 0.0026(17) 0.0094(16) 0.0150(17)
C76 0.047(2) 0.044(2) 0.042(2) -0.0088(17) 0.0116(17) 0.0097(17)
C51 0.0316(18) 0.043(2) 0.0374(19) -0.0040(16) 0.0039(15) 0.0099(15)
C65 0.0306(19) 0.055(2) 0.0339(19) -0.0158(17) 0.0026(15) 0.0119(16)
C74 0.036(2) 0.063(3) 0.045(2) 0.0101(19) 0.0095(17) 0.0235(18)
C71 0.043(2) 0.0368(19) 0.0349(19) -0.0024(15) 0.0148(16) 0.0100(15)
C62 0.042(2) 0.059(2) 0.0310(19) -0.0165(17) 0.0101(16) -0.0071(18)
C78 0.042(2) 0.062(3) 0.040(2) -0.0016(19) 0.0012(17) 0.0153(19)
C64 0.0238(18) 0.070(3) 0.046(2) -0.026(2) 0.0047(16) 0.0046(17)
C72 0.052(2) 0.041(2) 0.043(2) -0.0028(17) 0.0218(18) 0.0155(17)
C63 0.034(2) 0.071(3) 0.043(2) -0.027(2) 0.0129(17) -0.0054(18)
C73 0.049(2) 0.053(2) 0.043(2) 0.0094(18) 0.0179(18) 0.0277(19)
C68 0.0318(19) 0.065(3) 0.043(2) -0.0104(19) -0.0030(16) 0.0177(18)
B1 0.053(3) 0.044(2) 0.025(2) -0.0033(18) -0.0008(19) 0.012(2)
C67 0.039(2) 0.116(4) 0.054(3) -0.035(3) 0.020(2) -0.017(2)
C77 0.062(3) 0.080(3) 0.061(3) 0.007(2) 0.021(2) 0.044(3)

loop_
_atom_type_symbol
_atom_type_description
_atom_type_scat_dispersion_real
_atom_type_scat_dispersion_imag
_atom_type_scat_source
C C 0.0033 0.0016 'International Tables Vol C Tables 4.2.6.8 and 6.1.1.4'
H H 0.0000 0.0000 'International Tables Vol C Tables 4.2.6.8 and 6.1.1.4'
B B 0.0013 0.0007 'International Tables Vol C Tables 4.2.6.8 and 6.1.1.4'
N N 0.0061 0.0033 'International Tables Vol C Tables 4.2.6.8 and 6.1.1.4'
O O 0.0106 0.0060 'International Tables Vol C Tables 4.2.6.8 and 6.1.1.4'
P P 0.1023 0.0942 'International Tables Vol C Tables 4.2.6.8 and 6.1.1.4'
Sb Sb -0.5866 1.5461 'International Tables Vol C Tables 4.2.6.8 and 6.1.1.4'

loop_
_geom_angle_atom_site_label_1
_geom_angle_atom_site_label_2
_geom_angle_atom_site_label_3
_geom_angle
_geom_angle_site_symmetry_1
_geom_angle_site_symmetry_3
_geom_angle_publ_flag
N1 Sb1 N2 155.46(9) . . ?
C10 Sb1 N2 78.46(11) . . ?
C10 Sb1 N1 78.44(11) . . ?
C10 Sb1 B1 98.25(15) . . ?
B1 Sb1 N2 95.93(14) . . ?
B1 Sb1 N1 95.47(13) . . ?
N1 P1 C30 112.51(15) . . ?
N1 P1 C26 115.67(15) . . ?
N1 P1 C11 103.75(15) . . ?
C26 P1 C30 106.72(15) . . ?
C11 P1 C30 112.09(15) . . ?
C11 P1 C26 106.00(15) . . ?
N2 P2 C50 114.75(15) . . ?
N2 P2 C40 114.50(15) . . ?
N2 P2 C15 105.01(15) . . ?
C50 P2 C40 104.24(16) . . ?
C15 P2 C50 110.39(15) . . ?
C15 P2 C40 107.86(14) . . ?
P2 N2 Sb1 116.22(13) . . ?
C70 N2 Sb1 114.5(2) . . ?
C70 N2 P2 125.8(2) . . ?
P1 N1 Sb1 118.10(15) . . ?
C60 N1 Sb1 116.1(2) . . ?
C60 N1 P1 124.2(2) . . ?
C42 C43 H43 120.1 . . ?
C42 C43 C44 119.9(3) . . ?
C44 C43 H43 120.1 . . ?
C13 C14 H14 119.9 . . ?
C13 C14 C15 120.2(3) . . ?
C15 C14 H14 119.9 . . ?
C23 C22 H22 119.7 . . ?
C23 C22 C21 120.5(3) . . ?
C21 C22 H22 119.7 . . ?
C43 C42 H42 119.6 . . ?
C43 C42 C41 120.9(3) . . ?
C41 C42 H42 119.6 . . ?
C14 C13 H13 120.3 . . ?
C12 C13 C14 119.3(3) . . ?
C12 C13 H13 120.3 . . ?
C44 C45 H45 119.7 . . ?
C40 C45 H45 119.7 . . ?
C40 C45 C44 120.6(3) . . ?
C13 C12 H12 119.6 . . ?
C13 C12 C11 120.8(3) . . ?
C11 C12 H12 119.6 . . ?
C43 C44 C45 119.7(4) . . ?
C43 C44 H44 120.1 . . ?
C45 C44 H44 120.1 . . ?
C22 C23 H23 120.1 . . ?
C22 C23 C24 119.7(3) . . ?
C24 C23 H23 120.1 . . ?
C50 C55 H55 120.4 . . ?
C50 C55 C54 119.2(3) . . ?
C54 C55 H55 120.4 . . ?
C55 C50 P2 123.4(3) . . ?
C55 C50 C51 119.6(3) . . ?
C51 C50 P2 117.0(3) . . ?
C30 C31 H31 119.9 . . ?
C30 C31 C32 120.2(3) . . ?
C32 C31 H31 119.9 . . ?
C31 C30 P1 122.5(3) . . ?
C31 C30 C35 118.7(3) . . ?
C35 C30 P1 118.3(2) . . ?
C45 C40 P2 123.2(3) . . ?
C45 C40 C41 119.1(3) . . ?
C41 C40 P2 117.7(3) . . ?
C25 C26 P1 123.8(3) . . ?
C25 C26 C21 119.0(3) . . ?
C21 C26 P1 116.9(3) . . ?
C12 C11 P1 121.2(3) . . ?
C12 C11 C10 121.2(3) . . ?
C10 C11 P1 117.6(2) . . ?
C52 C53 H53 120.1 . . ?
C54 C53 H53 120.1 . . ?
C54 C53 C52 119.7(4) . . ?
C31 C32 H32 119.8 . . ?
C33 C32 C31 120.4(3) . . ?
C33 C32 H32 119.8 . . ?
C26 C25 H25 119.9 . . ?
C24 C25 C26 120.3(3) . . ?
C24 C25 H25 119.9 . . ?
C61 C60 N1 121.1(3) . . ?
C61 C60 C65 119.3(3) . . ?
C65 C60 N1 119.5(3) . . ?
H66A C66 H66B 109.5 . . ?
H66A C66 H66C 109.5 . . ?
H66B C66 H66C 109.5 . . ?
C61 C66 H66A 109.5 . . ?
C61 C66 H66B 109.5 . . ?
C61 C66 H66C 109.5 . . ?
C22 C21 C26 120.0(3) . . ?
C22 C21 H21 120.0 . . ?
C26 C21 H21 120.0 . . ?
C42 C41 C40 119.8(3) . . ?
C42 C41 H41 120.1 . . ?
C40 C41 H41 120.1 . . ?
C53 C52 H52 120.0 . . ?
C51 C52 C53 120.0(3) . . ?
C51 C52 H52 120.0 . . ?
C60 C61 C66 121.5(3) . . ?
C62 C61 C60 119.1(3) . . ?
C62 C61 C66 119.4(3) . . ?
C30 C35 H35 119.8 . . ?
C34 C35 C30 120.5(3) . . ?
C34 C35 H35 119.8 . . ?
C55 C54 H54 119.4 . . ?
C53 C54 C55 121.2(4) . . ?
C53 C54 H54 119.4 . . ?
C23 C24 C25 120.4(4) . . ?
C23 C24 H24 119.8 . . ?
C25 C24 H24 119.8 . . ?
C35 C34 H34 120.1 . . ?
C33 C34 C35 119.7(4) . . ?
C33 C34 H34 120.1 . . ?
C11 C10 Sb1 121.6(3) . . ?
C15 C10 Sb1 121.7(2) . . ?
C15 C10 C11 116.4(3) . . ?
C32 C33 C34 120.5(3) . . ?
C32 C33 H33 119.8 . . ?
C34 C33 H33 119.8 . . ?
C14 C15 P2 120.9(3) . . ?
C14 C15 C10 122.1(3) . . ?
C10 C15 P2 117.1(2) . . ?
C75 C70 N2 119.7(3) . . ?
C71 C70 N2 120.4(3) . . ?
C71 C70 C75 119.9(3) . . ?
C70 C75 C78 122.8(3) . . ?
C74 C75 C70 118.9(4) . . ?
C74 C75 C78 118.4(3) . . ?
H76A C76 H76B 109.5 . . ?
H76A C76 H76C 109.5 . . ?
H76B C76 H76C 109.5 . . ?
C71 C76 H76A 109.5 . . ?
C71 C76 H76B 109.5 . . ?
C71 C76 H76C 109.5 . . ?
C50 C51 H51 119.8 . . ?
C52 C51 C50 120.3(3) . . ?
C52 C51 H51 119.8 . . ?
C60 C65 C68 121.0(3) . . ?
C64 C65 C60 119.0(4) . . ?
C64 C65 C68 120.1(3) . . ?
C75 C74 H74 118.9 . . ?
C73 C74 C75 122.1(4) . . ?
C73 C74 H74 118.9 . . ?
C70 C71 C76 121.2(3) . . ?
C72 C71 C70 119.0(3) . . ?
C72 C71 C76 119.8(3) . . ?
C61 C62 H62 119.0 . . ?
C61 C62 C63 122.0(4) . . ?
C63 C62 H62 119.0 . . ?
C75 C78 H78A 109.5 . . ?
C75 C78 H78B 109.5 . . ?
C75 C78 H78C 109.5 . . ?
H78A C78 H78B 109.5 . . ?
H78A C78 H78C 109.5 . . ?
H78B C78 H78C 109.5 . . ?
C65 C64 H64 118.7 . . ?
C63 C64 C65 122.7(3) . . ?
C63 C64 H64 118.7 . . ?
C71 C72 H72 118.9 . . ?
C73 C72 C71 122.2(4) . . ?
C73 C72 H72 118.9 . . ?
C62 C63 C67 120.5(4) . . ?
C64 C63 C62 117.8(4) . . ?
C64 C63 C67 121.7(4) . . ?
C74 C73 C77 120.4(4) . . ?
C72 C73 C74 118.0(3) . . ?
C72 C73 C77 121.6(4) . . ?
C65 C68 H68A 109.5 . . ?
C65 C68 H68B 109.5 . . ?
C65 C68 H68C 109.5 . . ?
H68A C68 H68B 109.5 . . ?
H68A C68 H68C 109.5 . . ?
H68B C68 H68C 109.5 . . ?
Sb1 B1 H1A 104.1(17) . . ?
Sb1 B1 H1B 110(2) . . ?
Sb1 B1 H1C 107(2) . . ?
H1A B1 H1B 112(3) . . ?
H1A B1 H1C 111(3) . . ?
H1B B1 H1C 112(3) . . ?
C63 C67 H67A 109.5 . . ?
C63 C67 H67B 109.5 . . ?
C63 C67 H67C 109.5 . . ?
H67A C67 H67B 109.5 . . ?
H67A C67 H67C 109.5 . . ?
H67B C67 H67C 109.5 . . ?
C73 C77 H77A 109.5 . . ?
C73 C77 H77B 109.5 . . ?
C73 C77 H77C 109.5 . . ?
H77A C77 H77B 109.5 . . ?
H77A C77 H77C 109.5 . . ?
H77B C77 H77C 109.5 . . ?

loop_
_geom_bond_atom_site_label_1
_geom_bond_atom_site_label_2
_geom_bond_distance
_geom_bond_site_symmetry_2
_geom_bond_publ_flag
Sb1 N2 2.361(3) . ?
Sb1 N1 2.337(3) . ?
Sb1 C10 2.163(3) . ?
Sb1 B1 2.293(4) . ?
P1 N1 1.590(3) . ?
P1 C30 1.808(3) . ?
P1 C26 1.807(3) . ?
P1 C11 1.801(4) . ?
P2 N2 1.585(3) . ?
P2 C50 1.803(3) . ?
P2 C40 1.814(3) . ?
P2 C15 1.799(3) . ?
N2 C70 1.442(4) . ?
N1 C60 1.434(4) . ?
C43 H43 0.9500 . ?
C43 C42 1.380(5) . ?
C43 C44 1.387(5) . ?
C14 H14 0.9500 . ?
C14 C13 1.390(5) . ?
C14 C15 1.391(4) . ?
C22 H22 0.9500 . ?
C22 C23 1.380(5) . ?
C22 C21 1.393(5) . ?
C42 H42 0.9500 . ?
C42 C41 1.385(5) . ?
C13 H13 0.9500 . ?
C13 C12 1.379(5) . ?
C45 H45 0.9500 . ?
C45 C44 1.393(5) . ?
C45 C40 1.391(5) . ?
C12 H12 0.9500 . ?
C12 C11 1.399(5) . ?
C44 H44 0.9500 . ?
C23 H23 0.9500 . ?
C23 C24 1.385(5) . ?
C55 H55 0.9500 . ?
C55 C50 1.391(5) . ?
C55 C54 1.392(5) . ?
C50 C51 1.397(5) . ?
C31 H31 0.9500 . ?
C31 C30 1.396(5) . ?
C31 C32 1.397(5) . ?
C30 C35 1.404(5) . ?
C40 C41 1.400(5) . ?
C26 C25 1.392(5) . ?
C26 C21 1.403(5) . ?
C11 C10 1.413(5) . ?
C53 H53 0.9500 . ?
C53 C52 1.386(5) . ?
C53 C54 1.378(6) . ?
C32 H32 0.9500 . ?
C32 C33 1.372(5) . ?
C25 H25 0.9500 . ?
C25 C24 1.391(5) . ?
C60 C61 1.406(5) . ?
C60 C65 1.421(5) . ?
C66 H66A 0.9800 . ?
C66 H66B 0.9800 . ?
C66 H66C 0.9800 . ?
C66 C61 1.508(5) . ?
C21 H21 0.9500 . ?
C41 H41 0.9500 . ?
C52 H52 0.9500 . ?
C52 C51 1.386(5) . ?
C61 C62 1.396(5) . ?
C35 H35 0.9500 . ?
C35 C34 1.396(5) . ?
C54 H54 0.9500 . ?
C24 H24 0.9500 . ?
C34 H34 0.9500 . ?
C34 C33 1.383(5) . ?
C10 C15 1.407(5) . ?
C33 H33 0.9500 . ?
C70 C75 1.399(5) . ?
C70 C71 1.392(5) . ?
C75 C74 1.390(5) . ?
C75 C78 1.504(5) . ?
C76 H76A 0.9800 . ?
C76 H76B 0.9800 . ?
C76 H76C 0.9800 . ?
C76 C71 1.520(5) . ?
C51 H51 0.9500 . ?
C65 C64 1.386(6) . ?
C65 C68 1.496(6) . ?
C74 H74 0.9500 . ?
C74 C73 1.380(6) . ?
C71 C72 1.392(5) . ?
C62 H62 0.9500 . ?
C62 C63 1.397(5) . ?
C78 H78A 0.9800 . ?
C78 H78B 0.9800 . ?
C78 H78C 0.9800 . ?
C64 H64 0.9500 . ?
C64 C63 1.380(6) . ?
C72 H72 0.9500 . ?
C72 C73 1.375(6) . ?
C63 C67 1.516(6) . ?
C73 C77 1.518(5) . ?
C68 H68A 0.9800 . ?
C68 H68B 0.9800 . ?
C68 H68C 0.9800 . ?
B1 H1A 1.18(4) . ?
B1 H1B 1.11(4) . ?
B1 H1C 1.16(5) . ?
C67 H67A 0.9800 . ?
C67 H67B 0.9800 . ?
C67 H67C 0.9800 . ?
C77 H77A 0.9800 . ?
C77 H77B 0.9800 . ?
C77 H77C 0.9800 . ?

loop_
_geom_torsion_atom_site_label_1
_geom_torsion_atom_site_label_2
_geom_torsion_atom_site_label_3
_geom_torsion_atom_site_label_4
_geom_torsion
_geom_torsion_site_symmetry_1
_geom_torsion_site_symmetry_2
_geom_torsion_site_symmetry_3
_geom_torsion_site_symmetry_4
_geom_torsion_publ_flag
Sb1 N2 C70 C75 72.0(4) . . . . ?
Sb1 N2 C70 C71 -104.2(3) . . . . ?
Sb1 N1 C60 C61 105.7(3) . . . . ?
Sb1 N1 C60 C65 -71.6(3) . . . . ?
Sb1 C10 C15 P2 6.4(3) . . . . ?
Sb1 C10 C15 C14 -173.8(2) . . . . ?
P1 N1 C60 C61 -89.0(4) . . . . ?
P1 N1 C60 C65 93.7(3) . . . . ?
P1 C30 C35 C34 -171.5(3) . . . . ?
P1 C26 C25 C24 175.3(3) . . . . ?
P1 C26 C21 C22 -176.3(3) . . . . ?
P1 C11 C10 Sb1 -3.0(3) . . . . ?
P1 C11 C10 C15 -176.5(2) . . . . ?
P2 N2 C70 C75 -85.9(4) . . . . ?
P2 N2 C70 C71 97.8(4) . . . . ?
P2 C50 C51 C52 -179.5(3) . . . . ?
P2 C40 C41 C42 176.3(3) . . . . ?
N2 P2 C50 C55 114.3(3) . . . . ?
N2 P2 C50 C51 -64.8(3) . . . . ?
N2 P2 C40 C45 141.0(3) . . . . ?
N2 P2 C40 C41 -37.3(3) . . . . ?
N2 P2 C15 C14 -176.0(2) . . . . ?
N2 P2 C15 C10 3.8(3) . . . . ?
N2 C70 C75 C74 -176.1(3) . . . . ?
N2 C70 C75 C78 4.3(6) . . . . ?
N2 C70 C71 C76 -1.9(5) . . . . ?
N2 C70 C71 C72 177.5(3) . . . . ?
N1 P1 C30 C31 -115.5(3) . . . . ?
N1 P1 C30 C35 56.3(3) . . . . ?
N1 P1 C26 C25 -113.1(3) . . . . ?
N1 P1 C26 C21 61.9(3) . . . . ?
N1 P1 C11 C12 -179.8(3) . . . . ?
N1 P1 C11 C10 -2.8(3) . . . . ?
N1 C60 C61 C66 3.7(5) . . . . ?
N1 C60 C61 C62 -177.4(3) . . . . ?
N1 C60 C65 C64 175.8(3) . . . . ?
N1 C60 C65 C68 -4.0(5) . . . . ?
C43 C42 C41 C40 -0.3(5) . . . . ?
C14 C13 C12 C11 -1.3(5) . . . . ?
C22 C23 C24 C25 -0.3(6) . . . . ?
C42 C43 C44 C45 -1.2(5) . . . . ?
C13 C14 C15 P2 179.1(2) . . . . ?
C13 C14 C15 C10 -0.8(5) . . . . ?
C13 C12 C11 P1 177.2(2) . . . . ?
C13 C12 C11 C10 0.3(5) . . . . ?
C45 C40 C41 C42 -2.1(5) . . . . ?
C12 C11 C10 Sb1 174.1(2) . . . . ?
C12 C11 C10 C15 0.5(4) . . . . ?
C44 C43 C42 C41 2.0(5) . . . . ?
C44 C45 C40 P2 -175.5(2) . . . . ?
C44 C45 C40 C41 2.8(5) . . . . ?
C23 C22 C21 C26 1.0(5) . . . . ?
C55 C50 C51 C52 1.3(5) . . . . ?
C50 P2 N2 Sb1 -132.51(16) . . . . ?
C50 P2 N2 C70 25.1(3) . . . . ?
C50 P2 C40 C45 14.8(3) . . . . ?
C50 P2 C40 C41 -163.5(3) . . . . ?
C50 P2 C15 C14 -51.8(3) . . . . ?
C50 P2 C15 C10 128.0(2) . . . . ?
C50 C55 C54 C53 0.8(6) . . . . ?
C31 C30 C35 C34 0.7(5) . . . . ?
C31 C32 C33 C34 1.3(5) . . . . ?
C30 P1 N1 Sb1 128.19(16) . . . . ?
C30 P1 N1 C60 -36.8(3) . . . . ?
C30 P1 C26 C25 12.9(3) . . . . ?
C30 P1 C26 C21 -172.1(3) . . . . ?
C30 P1 C11 C12 58.6(3) . . . . ?
C30 P1 C11 C10 -124.4(2) . . . . ?
C30 C31 C32 C33 -0.4(5) . . . . ?
C30 C35 C34 C33 0.2(5) . . . . ?
C40 P2 N2 Sb1 106.98(17) . . . . ?
C40 P2 N2 C70 -95.4(3) . . . . ?
C40 P2 C50 C55 -119.7(3) . . . . ?
C40 P2 C50 C51 61.2(3) . . . . ?
C40 P2 C15 C14 61.5(3) . . . . ?
C40 P2 C15 C10 -118.7(2) . . . . ?
C40 C45 C44 C43 -1.2(5) . . . . ?
C26 P1 N1 Sb1 -108.81(18) . . . . ?
C26 P1 N1 C60 86.2(3) . . . . ?
C26 P1 C30 C31 116.6(3) . . . . ?
C26 P1 C30 C35 -71.6(3) . . . . ?
C26 P1 C11 C12 -57.5(3) . . . . ?
C26 P1 C11 C10 119.5(2) . . . . ?
C26 C25 C24 C23 0.3(5) . . . . ?
C11 P1 N1 Sb1 6.82(18) . . . . ?
C11 P1 N1 C60 -158.2(3) . . . . ?
C11 P1 C30 C31 1.0(3) . . . . ?
C11 P1 C30 C35 172.8(2) . . . . ?
C11 P1 C26 C25 132.5(3) . . . . ?
C11 P1 C26 C21 -52.4(3) . . . . ?
C11 C10 C15 P2 179.9(2) . . . . ?
C11 C10 C15 C14 -0.3(4) . . . . ?
C53 C52 C51 C50 -0.1(5) . . . . ?
C32 C31 C30 P1 171.2(3) . . . . ?
C32 C31 C30 C35 -0.6(5) . . . . ?
C25 C26 C21 C22 -1.0(5) . . . . ?
C60 C61 C62 C63 2.2(5) . . . . ?
C60 C65 C64 C63 1.1(6) . . . . ?
C66 C61 C62 C63 -178.9(3) . . . . ?
C21 C22 C23 C24 -0.3(6) . . . . ?
C21 C26 C25 C24 0.3(5) . . . . ?
C52 C53 C54 C55 0.5(6) . . . . ?
C61 C60 C65 C64 -1.5(5) . . . . ?
C61 C60 C65 C68 178.7(3) . . . . ?
C61 C62 C63 C64 -2.6(6) . . . . ?
C61 C62 C63 C67 177.1(4) . . . . ?
C35 C34 C33 C32 -1.2(5) . . . . ?
C54 C55 C50 P2 179.3(3) . . . . ?
C54 C55 C50 C51 -1.7(5) . . . . ?
C54 C53 C52 C51 -0.9(6) . . . . ?
C15 P2 N2 Sb1 -11.12(18) . . . . ?
C15 P2 N2 C70 146.5(3) . . . . ?
C15 P2 C50 C55 -4.1(3) . . . . ?
C15 P2 C50 C51 176.8(3) . . . . ?
C15 P2 C40 C45 -102.6(3) . . . . ?
C15 P2 C40 C41 79.2(3) . . . . ?
C15 C14 C13 C12 1.5(5) . . . . ?
C70 C75 C74 C73 -1.0(6) . . . . ?
C70 C71 C72 C73 -2.1(6) . . . . ?
C75 C70 C71 C76 -178.1(3) . . . . ?
C75 C70 C71 C72 1.3(6) . . . . ?
C75 C74 C73 C72 0.3(6) . . . . ?
C75 C74 C73 C77 178.6(4) . . . . ?
C76 C71 C72 C73 177.4(4) . . . . ?
C65 C60 C61 C66 -179.0(3) . . . . ?
C65 C60 C61 C62 -0.1(5) . . . . ?
C65 C64 C63 C62 0.9(6) . . . . ?
C65 C64 C63 C67 -178.8(4) . . . . ?
C71 C70 C75 C74 0.2(6) . . . . ?
C71 C70 C75 C78 -179.4(4) . . . . ?
C71 C72 C73 C74 1.3(6) . . . . ?
C71 C72 C73 C77 -177.0(4) . . . . ?
C78 C75 C74 C73 178.6(4) . . . . ?
C68 C65 C64 C63 -179.1(4) . . . . ?

loop_
_smtbx_masks_void_nr
_smtbx_masks_void_average_x
_smtbx_masks_void_average_y
_smtbx_masks_void_average_z
_smtbx_masks_void_volume
_smtbx_masks_void_count_electrons
_smtbx_masks_void_content
1 0.000 -0.042 0.250 658.6 216.2 '5 THF'
2 0.000 0.042 0.750 658.6 216.3 '5 THF'
3 0.500 0.458 0.250 658.6 216.2 '5 THF'
4 0.500 0.542 0.750 658.6 216.3 '5 THF'
